data_2234858
loop_
_publ_author_name
'Li, Guang-Bing'
'Li, Lu'
'Wang, Guo-Xi'

_publ_section_title
;
 (<i>E</i>)-1-(5-Bromo-2-hydroxyphenyl)-3-[4-(dimethylamino)phenyl]prop-2-en-1-one
;
_journal_coeditor_code XU5515
_journal_issue 5
_journal_name_full 'Acta Crystallographica Section E'
_journal_page_first o1446
_journal_paper_doi 10.1107/S1600536812016327
_journal_volume 68
_journal_year 2012
_chemical_formula_iupac 'C17 H16 Br N O2'
_chemical_formula_moiety 'C17 H16 Br N O2'
_chemical_formula_sum 'C17 H16 Br N O2'
_chemical_formula_weight 346.22
_chemical_name_systematic
;
(<i>E</i>)-1-(5-Bromo-2-hydroxyphenyl)-3-[4-(dimethylamino)phenyl]prop-
2-en-1-one
;
_space_group_IT_number 14
_symmetry_cell_setting monoclinic
_symmetry_space_group_name_Hall '-P 2ybc'
_symmetry_space_group_name_H-M 'P 1 21/c 1'
_atom_sites_solution_hydrogens geom
_atom_sites_solution_primary direct
_atom_sites_solution_secondary difmap
_audit_creation_method SHELXL-97
_cell_angle_alpha 90.00
_cell_angle_beta 106.00(2)
_cell_angle_gamma 90.00
_cell_formula_units_Z 4
_cell_length_a 15.1905(5)
_cell_length_b 5.4501(2)
_cell_length_c 19.7569(9)
_cell_measurement_reflns_used 2736
_cell_measurement_temperature 123(2)
_cell_measurement_theta_max 27.48
_cell_measurement_theta_min 2.21
_cell_volume 1572.31(19)
_computing_cell_refinement 'CrystalClear (Rigaku, 2005)'
_computing_data_collection 'CrystalClear (Rigaku, 2005)'
_computing_data_reduction 'CrystalClear (Rigaku, 2005)'
_computing_molecular_graphics 'SHELXTL (Sheldrick, 2008)'
_computing_publication_material 'SHELXTL (Sheldrick, 2008)'
_computing_structure_refinement 'SHELXTL (Sheldrick, 2008)'
_computing_structure_solution 'SHELXTL (Sheldrick, 2008)'
_diffrn_ambient_temperature 123(2)
_diffrn_detector_area_resol_mean 13.6612
_diffrn_measured_fraction_theta_full 0.986
_diffrn_measured_fraction_theta_max 0.986
_diffrn_measurement_device_type 'Rigaku Mercury2'
_diffrn_measurement_method 'CCD profile fitting'
_diffrn_radiation_monochromator graphite
_diffrn_radiation_source 'fine-focus sealed tube'
_diffrn_radiation_type MoK\a
_diffrn_radiation_wavelength 0.71073
_diffrn_reflns_av_R_equivalents 0.0747
_diffrn_reflns_av_sigmaI/netI 0.0977
_diffrn_reflns_limit_h_max 17
_diffrn_reflns_limit_h_min -18
_diffrn_reflns_limit_k_max 6
_diffrn_reflns_limit_k_min -6
_diffrn_reflns_limit_l_max 23
_diffrn_reflns_limit_l_min -23
_diffrn_reflns_number 8044
_diffrn_reflns_theta_full 25.00
_diffrn_reflns_theta_max 25.00
_diffrn_reflns_theta_min 2.21
_exptl_absorpt_coefficient_mu 2.618
_exptl_absorpt_correction_T_max 1.000
_exptl_absorpt_correction_T_min 0.910
_exptl_absorpt_correction_type multi-scan
_exptl_absorpt_process_details '(CrystalClear; Rigaku, 2005)'
_exptl_crystal_colour red
_exptl_crystal_density_diffrn 1.463
_exptl_crystal_density_method 'not measured'
_exptl_crystal_description needle
_exptl_crystal_F_000 704
_exptl_crystal_size_max 0.30
_exptl_crystal_size_mid 0.05
_exptl_crystal_size_min 0.05
_refine_diff_density_max 1.578
_refine_diff_density_min -1.112
_refine_ls_extinction_coef 0.002
_refine_ls_extinction_expression Fc^*^=kFc[1+0.001xFc^2^\l^3^/sin(2\q)]^-1/4^
_refine_ls_extinction_method 'SHELXTL (Sheldrick, 2008)'
_refine_ls_goodness_of_fit_ref 1.094
_refine_ls_hydrogen_treatment constr
_refine_ls_matrix_type full
_refine_ls_number_parameters 193
_refine_ls_number_reflns 2736
_refine_ls_number_restraints 1
_refine_ls_restrained_S_all 1.093
_refine_ls_R_factor_all 0.1294
_refine_ls_R_factor_gt 0.0889
_refine_ls_shift/su_max 0.000
_refine_ls_shift/su_mean 0.000
_refine_ls_structure_factor_coef Fsqd
_refine_ls_weighting_details 'calc w=1/[\s^2^(Fo^2^)+(0.1410P)^2^+0.6743P] where P=(Fo^2^+2Fc^2^)/3'
_refine_ls_weighting_scheme calc
_refine_ls_wR_factor_gt 0.2483
_refine_ls_wR_factor_ref 0.2866
_reflns_number_gt 1538
_reflns_number_total 2736
_reflns_threshold_expression I>2sigma(I)
_cod_data_source_file xu5515.cif
_cod_data_source_block I
_cod_original_cell_volume 1572.34(11)
_cod_original_sg_symbol_H-M 'P 21/c'
_cod_database_code 2234858
_cod_database_fobs_code 2234858

loop_
_symmetry_equiv_pos_as_xyz
'x, y, z'
'-x, y+1/2, -z+1/2'
'-x, -y, -z'
'x, -y-1/2, z-1/2'

loop_
_atom_site_type_symbol
_atom_site_label
_atom_site_fract_x
_atom_site_fract_y
_atom_site_fract_z
_atom_site_U_iso_or_equiv
_atom_site_adp_type
_atom_site_calc_flag
_atom_site_refinement_flags
_atom_site_occupancy
_atom_site_symmetry_multiplicity
Br Br1 1.08032(7) -0.2556(2) 0.57680(7) 0.1050(7) Uani d . 1 1
O O1 0.6988(3) 0.0521(10) 0.6480(2) 0.0469(13) Uani d . 1 1
C C7 0.7599(4) 0.0665(12) 0.6153(3) 0.0329(15) Uani d . 1 1
N N1 0.5880(3) 1.1541(11) 0.3308(3) 0.0355(14) Uani d . 1 1
O O2 0.7796(4) -0.3021(10) 0.7239(3) 0.0600(16) Uani d D 1 1
H H2 0.7357 -0.2242 0.7002 0.090 Uiso d RD 1 1
C C10 0.6627(4) 0.6074(12) 0.4911(3) 0.0307(14) Uani d . 1 1
C C9 0.6821(4) 0.4141(13) 0.5444(3) 0.0331(15) Uani d . 1 1
H H9A 0.6394 0.3991 0.5714 0.040 Uiso calc R 1 1
C C14 0.5541(4) 0.9164(12) 0.4255(3) 0.0339(15) Uani d . 1 1
H H14A 0.4969 0.9979 0.4183 0.041 Uiso calc R 1 1
C C13 0.6124(4) 0.9790(12) 0.3830(3) 0.0331(15) Uani d . 1 1
C C5 0.8429(5) -0.2911(12) 0.6878(4) 0.0386(17) Uani d . 1 1
C C12 0.6988(4) 0.8490(12) 0.3966(3) 0.0362(16) Uani d . 1 1
H H12A 0.7404 0.8867 0.3699 0.043 Uiso calc R 1 1
C C1 0.9105(4) -0.1047(14) 0.6015(3) 0.0412(17) Uani d . 1 1
H H1A 0.9106 0.0160 0.5669 0.049 Uiso calc R 1 1
C C6 0.8391(4) -0.1080(12) 0.6344(3) 0.0307(14) Uani d . 1 1
C C2 0.9802(5) -0.2758(13) 0.6193(4) 0.0446(19) Uani d . 1 1
C C15 0.5789(5) 0.7398(12) 0.4769(4) 0.0342(16) Uani d . 1 1
H H15A 0.5380 0.7044 0.5043 0.041 Uiso calc R 1 1
C C11 0.7207(4) 0.6699(12) 0.4483(3) 0.0364(16) Uani d . 1 1
H H11A 0.7772 0.5849 0.4555 0.044 Uiso calc R 1 1
C C4 0.9150(5) -0.4652(14) 0.7037(4) 0.0483(19) Uani d . 1 1
H H4A 0.9168 -0.5864 0.7387 0.058 Uiso calc R 1 1
C C8 0.7530(4) 0.2529(11) 0.5605(3) 0.0294(15) Uani d . 1 1
H H8A 0.7987 0.2610 0.5360 0.035 Uiso calc R 1 1
C C16 0.5060(5) 1.3053(13) 0.3242(4) 0.0429(18) Uani d . 1 1
H H16A 0.4515 1.2004 0.3123 0.064 Uiso calc R 1 1
H H16B 0.5012 1.4277 0.2871 0.064 Uiso calc R 1 1
H H16C 0.5105 1.3887 0.3690 0.064 Uiso calc R 1 1
C C3 0.9833(4) -0.4609(14) 0.6688(4) 0.0438(18) Uani d . 1 1
H H3A 1.0306 -0.5806 0.6784 0.053 Uiso calc R 1 1
C C17 0.6536(6) 1.2333(13) 0.2900(4) 0.0441(18) Uani d . 1 1
H H17A 0.6841 1.0888 0.2775 0.066 Uiso calc R 1 1
H H17B 0.6994 1.3444 0.3190 0.066 Uiso calc R 1 1
H H17C 0.6197 1.3183 0.2470 0.066 Uiso calc R 1 1

loop_
_atom_site_aniso_label
_atom_site_aniso_U_11
_atom_site_aniso_U_22
_atom_site_aniso_U_33
_atom_site_aniso_U_12
_atom_site_aniso_U_13
_atom_site_aniso_U_23
Br1 0.0628(9) 0.1585(14) 0.1133(11) 0.0652(8) 0.0570(8) 0.0639(8)
O1 0.038(3) 0.055(3) 0.057(3) 0.006(2) 0.029(2) 0.010(2)
C7 0.024(3) 0.036(4) 0.041(4) -0.005(3) 0.012(3) -0.004(3)
N1 0.029(3) 0.041(3) 0.039(3) 0.008(2) 0.014(3) -0.003(2)
O2 0.049(4) 0.063(4) 0.069(4) 0.005(3) 0.020(3) 0.029(3)
C10 0.026(3) 0.032(3) 0.034(3) 0.002(3) 0.008(3) -0.004(3)
C9 0.024(3) 0.043(4) 0.034(3) 0.000(3) 0.011(3) -0.006(3)
C14 0.026(3) 0.033(3) 0.047(4) 0.006(3) 0.017(3) -0.009(3)
C13 0.030(3) 0.036(4) 0.033(3) -0.002(3) 0.008(3) -0.008(3)
C5 0.034(4) 0.040(4) 0.045(4) -0.007(3) 0.016(3) 0.001(3)
C12 0.027(4) 0.040(4) 0.045(4) 0.000(3) 0.016(3) 0.002(3)
C1 0.038(4) 0.050(4) 0.039(4) 0.010(3) 0.016(3) 0.012(3)
C6 0.026(3) 0.036(4) 0.027(3) -0.003(3) 0.003(3) 0.001(3)
C2 0.032(4) 0.053(5) 0.052(5) 0.011(3) 0.015(4) 0.005(3)
C15 0.028(4) 0.041(4) 0.037(4) -0.003(3) 0.015(3) -0.006(3)
C11 0.024(3) 0.046(4) 0.043(4) 0.006(3) 0.016(3) -0.002(3)
C4 0.044(4) 0.044(4) 0.046(4) -0.004(3) -0.005(4) 0.004(3)
C8 0.021(3) 0.035(3) 0.033(4) -0.001(3) 0.009(3) -0.003(3)
C16 0.046(5) 0.044(4) 0.038(4) 0.016(3) 0.011(3) 0.006(3)
C3 0.030(4) 0.043(4) 0.049(4) 0.008(3) -0.003(3) -0.001(3)
C17 0.054(5) 0.038(4) 0.046(4) 0.000(3) 0.025(4) 0.005(3)

loop_
_atom_type_symbol
_atom_type_description
_atom_type_scat_dispersion_real
_atom_type_scat_dispersion_imag
_atom_type_scat_source
C C 0.0033 0.0016 'International Tables Vol C Tables 4.2.6.8 and 6.1.1.4'
H H 0.0000 0.0000 'International Tables Vol C Tables 4.2.6.8 and 6.1.1.4'
N N 0.0061 0.0033 'International Tables Vol C Tables 4.2.6.8 and 6.1.1.4'
O O 0.0106 0.0060 'International Tables Vol C Tables 4.2.6.8 and 6.1.1.4'
Br Br -0.2901 2.4595 'International Tables Vol C Tables 4.2.6.8 and 6.1.1.4'

loop_
_geom_angle_atom_site_label_1
_geom_angle_atom_site_label_2
_geom_angle_atom_site_label_3
_geom_angle
O1 C7 C8 120.3(6)
O1 C7 C6 118.8(6)
C8 C7 C6 120.9(5)
C13 N1 C16 120.0(5)
C13 N1 C17 121.2(5)
C16 N1 C17 117.5(6)
C5 O2 H2 105.1
C11 C10 C15 115.4(6)
C11 C10 C9 124.6(6)
C15 C10 C9 120.0(6)
C8 C9 C10 128.6(6)
C8 C9 H9A 115.7
C10 C9 H9A 115.7
C15 C14 C13 121.1(6)
C15 C14 H14A 119.5
C13 C14 H14A 119.5
N1 C13 C14 121.7(6)
N1 C13 C12 121.2(5)
C14 C13 C12 117.0(6)
O2 C5 C4 118.2(6)
O2 C5 C6 121.8(6)
C4 C5 C6 119.9(7)
C11 C12 C13 120.1(6)
C11 C12 H12A 119.9
C13 C12 H12A 119.9
C2 C1 C6 120.5(6)
C2 C1 H1A 119.8
C6 C1 H1A 119.8
C1 C6 C5 117.7(6)
C1 C6 C7 122.8(6)
C5 C6 C7 119.4(6)
C1 C2 C3 122.8(7)
C1 C2 Br1 119.4(6)
C3 C2 Br1 117.8(5)
C14 C15 C10 123.3(6)
C14 C15 H15A 118.3
C10 C15 H15A 118.3
C12 C11 C10 123.1(6)
C12 C11 H11A 118.5
C10 C11 H11A 118.5
C3 C4 C5 120.9(7)
C3 C4 H4A 119.6
C5 C4 H4A 119.6
C9 C8 C7 120.7(6)
C9 C8 H8A 119.7
C7 C8 H8A 119.7
N1 C16 H16A 109.5
N1 C16 H16B 109.5
H16A C16 H16B 109.5
N1 C16 H16C 109.5
H16A C16 H16C 109.5
H16B C16 H16C 109.5
C2 C3 C4 118.1(6)
C2 C3 H3A 120.9
C4 C3 H3A 120.9
N1 C17 H17A 109.5
N1 C17 H17B 109.5
H17A C17 H17B 109.5
N1 C17 H17C 109.5
H17A C17 H17C 109.5
H17B C17 H17C 109.5

loop_
_geom_bond_atom_site_label_1
_geom_bond_atom_site_label_2
_geom_bond_distance
Br1 C2 1.933(8)
O1 C7 1.271(7)
C7 C8 1.468(9)
C7 C6 1.499(9)
N1 C13 1.380(8)
N1 C16 1.469(8)
N1 C17 1.506(9)
O2 C5 1.347(9)
O2 H2 0.8200
C10 C11 1.421(9)
C10 C15 1.423(9)
C10 C9 1.461(9)
C9 C8 1.358(9)
C9 H9A 0.9500
C14 C15 1.374(9)
C14 C13 1.419(8)
C14 H14A 0.9500
C13 C12 1.450(9)
C5 C4 1.417(10)
C5 C6 1.441(9)
C12 C11 1.386(9)
C12 H12A 0.9500
C1 C2 1.382(9)
C1 C6 1.409(9)
C1 H1A 0.9500
C2 C3 1.396(10)
C15 H15A 0.9500
C11 H11A 0.9500
C4 C3 1.397(9)
C4 H4A 0.9500
C8 H8A 0.9500
C16 H16A 0.9800
C16 H16B 0.9800
C16 H16C 0.9800
C3 H3A 0.9500
C17 H17A 0.9800
C17 H17B 0.9800
C17 H17C 0.9800

loop_
_geom_hbond_atom_site_label_D
_geom_hbond_atom_site_label_H
_geom_hbond_atom_site_label_A
_geom_hbond_site_symmetry_A
_geom_hbond_distance_DH
_geom_hbond_distance_HA
_geom_hbond_distance_DA
_geom_hbond_angle_DHA
O2 H2 O1 . 0.82 1.82 2.543(7) 146
C17 H17A O2 4_565 0.98 2.55 3.503(10) 164

loop_
_cod_related_entry_id
_cod_related_entry_database
_cod_related_entry_code
1 ChemSpider 13002432
